data_4028217
loop_
_publ_author_name
'Stanislav Opekar'
'Radek Pohl'
'V\'aclav Eigner'
'Petr Beier'

_publ_contact_author_address
; 
Institute of Organic Chemistry and Biochemistry AS CR, v.v.i.
Flemingovo n\'am\<est\'i 2
166 10 Praha 6
Czech Republic 
;
_publ_contact_author_email petr.beier@uochb.cas.cz
_publ_contact_author_fax '+420 220 183 578'
_publ_contact_author_name 'Beier, Petr'
_publ_contact_author_phone '+420 220 183 409'
_publ_section_title
;
 Conjugate Addition of Diethyl 1-Fluoro-1-phenylsulfonylmethanephosphonate
 to \a,\b-Unsaturated Compounds
;
_journal_name_full 'Journal of Organic Chemistry'
_journal_page_first 4573
_journal_page_last 4579
_journal_paper_doi 10.1021/jo400297f
_journal_volume 78
_journal_year 2013
_chemical_absolute_configuration ad
_chemical_formula_moiety 'C26 H28 F1 O6 P1 S1'
_chemical_formula_sum 'C26 H28 F O6 P S'
_chemical_formula_weight 518.54
_space_group_IT_number 33
_symmetry_cell_setting orthorhombic
_symmetry_space_group_name_Hall 'P 2c -2n'
_symmetry_space_group_name_H-M 'P n a 21'
_atom_sites_solution_hydrogens geom
_atom_sites_solution_primary direct
_audit_creation_date 12-04-05
_audit_creation_method CRYSTALS_ver_14.11
_cell_angle_alpha 90
_cell_angle_beta 90
_cell_angle_gamma 90
_cell_formula_units_Z 4
_cell_length_a 15.099(3)
_cell_length_b 9.3135(14)
_cell_length_c 18.430(2)
_cell_measurement_reflns_used 3813
_cell_measurement_temperature 190
_cell_measurement_theta_max 75
_cell_measurement_theta_min 5
_cell_volume 2591.7(7)
_computing_cell_refinement 'CrysAlis RED, (Oxford Diffraction, 2002)'
_computing_data_collection 'Xcalibur, (Oxford Diffraction, 2002)'
_computing_data_reduction 'CrysAlis RED, (Oxford Diffraction, 2002)'
_computing_molecular_graphics 'CAMERON (Watkin et al., 1996)'
_computing_publication_material 'CRYSTALS (Betteridge et al., 2003)'
_computing_structure_refinement 'CRYSTALS (Betteridge et al., 2003)'
_computing_structure_solution 'SIR92 (Altomare et al., 1994)'
_diffrn_ambient_pressure 101
_diffrn_ambient_temperature 190
_diffrn_measured_fraction_theta_full 0.997
_diffrn_measured_fraction_theta_max 0.956
_diffrn_measurement_device Area
_diffrn_measurement_device_type 'Oxford Diffraction XCALIBUR'
_diffrn_measurement_method '\f & \w scans'
_diffrn_radiation_monochromator graphite
_diffrn_radiation_type 'Cu K\a'
_diffrn_radiation_wavelength 1.54184
_diffrn_reflns_av_R_equivalents 0.082
_diffrn_reflns_limit_h_max 18
_diffrn_reflns_limit_h_min -18
_diffrn_reflns_limit_k_max 11
_diffrn_reflns_limit_k_min -11
_diffrn_reflns_limit_l_max 22
_diffrn_reflns_limit_l_min -22
_diffrn_reflns_number 18755
_diffrn_reflns_theta_full 70.207
_diffrn_reflns_theta_max 75.491
_diffrn_reflns_theta_min 4.799
_diffrn_standards_number 0
_exptl_absorpt_coefficient_mu 2.088
_exptl_absorpt_correction_T_max 0.39
_exptl_absorpt_correction_T_min 0.28
_exptl_absorpt_correction_type analytical
_exptl_absorpt_process_details
; 
 Analytical Absorption (De Meulenaer & Tompa, 1965) 
;
_exptl_crystal_colour white
_exptl_crystal_density_diffrn 1.329
_exptl_crystal_description block
_exptl_crystal_F_000 1088
_exptl_crystal_size_max 0.615
_exptl_crystal_size_mid 0.529
_exptl_crystal_size_min 0.445
_refine_diff_density_max 0.72
_refine_diff_density_min -0.67
_refine_ls_abs_structure_details 'Flack (1983), 0 Friedel-pairs'
_refine_ls_abs_structure_Flack 0.13(4)
_refine_ls_extinction_method none
_refine_ls_goodness_of_fit_ref 0.9328
_refine_ls_hydrogen_treatment constr
_refine_ls_matrix_type full
_refine_ls_number_parameters 317
_refine_ls_number_reflns 4302
_refine_ls_number_restraints 1
_refine_ls_R_factor_all 0.1099
_refine_ls_R_factor_gt 0.1032
_refine_ls_shift/su_max 0.0001911
_refine_ls_shift/su_mean 0.0000133
_refine_ls_structure_factor_coef F
_refine_ls_weighting_details
;
 Method, part 1, Chebychev polynomial, (Watkin, 1994, Prince, 1982) 
 [weight] = 1.0/[A~0~*T~0~(x)+A~1~*T~1~(x) ... +A~n-1~]*T~n-1~(x)] 
 where A~i~ are the Chebychev coefficients listed below and x= Fcalc/Fmax 
 Method = Robust Weighting (Prince, 1982) 
 W = [weight] * [1-(deltaF/6*sigmaF)^2^]^2^ 
 A~i~ are: 
 32.1 27.5 26.4 13.7 
;
_refine_ls_weighting_scheme calc
_refine_ls_wR_factor_all 0.1120
_refine_ls_wR_factor_gt 0.1060
_refine_ls_wR_factor_ref 0.1060
_reflns_limit_h_max 18
_reflns_limit_h_min 0
_reflns_limit_k_max 11
_reflns_limit_k_min 0
_reflns_limit_l_max 22
_reflns_limit_l_min -22
_reflns_number_gt 4302
_reflns_number_total 4749
_reflns_threshold_expression I>2.0\s(I)
_oxford_diffrn_Wilson_B_factor 3.42
_oxford_diffrn_Wilson_scale 0.05
_oxford_refine_ls_r_factor_ref 0.1032
_oxford_refine_ls_scale 4.60(2)
_oxford_reflns_number_all 4749
_oxford_reflns_threshold_expression_ref I>2.0\s(I)
_cod_data_source_file jo400297f_si_002.cif
_cod_data_source_block 1
_cod_original_cell_volume 2591.7(8)
_cod_original_sg_symbol_Hall 'P 2c -2n '
_cod_original_sg_symbol_H-M 'P n a 21 '
_cod_original_formula_sum 'C26 H28 F1 O6 P1 S1'
_cod_database_code 4028217

loop_
_symmetry_equiv_pos_as_xyz
x,y,z
-x+1/2,y+1/2,z+1/2
x+1/2,-y+1/2,z
-x,-y,z+1/2

loop_
_atom_site_label
_atom_site_type_symbol
_atom_site_fract_x
_atom_site_fract_y
_atom_site_fract_z
_atom_site_U_iso_or_equiv
_atom_site_occupancy
_atom_site_adp_type
_atom_site_refinement_flags_posn
C1 C 0.6380(3) 0.2781(5) 0.3608(3) 0.0368 1.0000 Uani .
C2 C 0.7136(3) 0.3421(5) 0.3462(3) 0.0360 1.0000 Uani .
C3 C 0.7282(3) 0.5023(5) 0.3531(3) 0.0362 1.0000 Uani .
C4 C 0.8012(4) 0.5508(6) 0.3021(3) 0.0387 1.0000 Uani .
C5 C 0.8462(4) 0.6298(6) 0.1576(3) 0.0413 1.0000 Uani .
C6 C 0.9366(4) 0.6136(7) 0.1661(4) 0.0517 1.0000 Uani .
C7 C 0.9935(5) 0.7013(9) 0.1257(4) 0.0624 1.0000 Uani .
C8 C 0.9572(6) 0.7970(9) 0.0757(4) 0.0633 1.0000 Uani .
C9 C 0.8689(5) 0.8115(8) 0.0685(3) 0.0609 1.0000 Uani .
C10 C 0.8113(5) 0.7326(7) 0.1101(3) 0.0527 1.0000 Uani .
C11 C 0.7521(3) 0.5471(6) 0.4304(3) 0.0375 1.0000 Uani .
C12 C 0.6977(4) 0.6447(7) 0.4681(3) 0.0480 1.0000 Uani .
C13 C 0.7193(5) 0.6890(7) 0.5377(4) 0.0574 1.0000 Uani .
C14 C 0.7952(6) 0.6422(8) 0.5690(4) 0.0629 1.0000 Uani .
C15 C 0.8496(5) 0.5474(8) 0.5332(4) 0.0572 1.0000 Uani .
C16 C 0.8277(4) 0.4998(7) 0.4640(4) 0.0499 1.0000 Uani .
C17 C 0.6184(4) 0.1210(5) 0.3478(3) 0.0423 1.0000 Uani .
C18 C 0.5605(4) 0.0445(6) 0.3919(4) 0.0508 1.0000 Uani .
C19 C 0.5430(4) -0.0980(7) 0.3752(5) 0.0614 1.0000 Uani .
C20 C 0.5822(5) -0.1642(6) 0.3161(5) 0.0652 1.0000 Uani .
C21 C 0.6399(5) -0.0883(7) 0.2743(4) 0.0618 1.0000 Uani .
C22 C 0.6577(4) 0.0553(6) 0.2898(4) 0.0507 1.0000 Uani .
C23 C 0.3552(4) 0.5493(8) 0.4250(4) 0.0591 1.0000 Uani .
C24 C 0.3080(7) 0.4641(10) 0.4821(5) 0.0752 1.0000 Uani .
C25 C 0.4483(6) 0.4356(11) 0.2244(4) 0.0786 1.0000 Uani .
C26 C 0.5031(7) 0.3440(13) 0.1748(6) 0.0932 1.0000 Uani .
F27 F 0.8147(2) 0.6991(3) 0.30888(19) 0.0502 1.0000 Uani .
S28 S 0.77186(9) 0.51986(13) 0.20739(10) 0.0413 1.0000 Uani .
O29 O 0.7913(4) 0.3730(5) 0.1922(2) 0.0586 1.0000 Uani .
O30 O 0.6838(3) 0.5741(6) 0.1957(3) 0.0581 1.0000 Uani .
O31 O 0.5690(2) 0.3569(4) 0.3957(2) 0.0419 1.0000 Uani .
P32 P 0.47500(8) 0.38800(13) 0.36201(10) 0.0393 1.0000 Uani .
O33 O 0.4167(2) 0.2648(4) 0.3552(2) 0.0486 1.0000 Uani .
O34 O 0.4946(4) 0.4688(6) 0.2897(3) 0.0629 1.0000 Uani .
O35 O 0.4478(3) 0.5037(4) 0.4196(3) 0.0546 1.0000 Uani .
H21 H 0.7602 0.2858 0.3311 0.0440 1.0000 Uiso R
H31 H 0.6741 0.5527 0.3392 0.0443 1.0000 Uiso R
H41 H 0.8568 0.4999 0.3126 0.0454 1.0000 Uiso R
H61 H 0.9597 0.5468 0.1976 0.0621 1.0000 Uiso R
H71 H 1.0545 0.6957 0.1321 0.0750 1.0000 Uiso R
H81 H 0.9940 0.8526 0.0470 0.0770 1.0000 Uiso R
H91 H 0.8459 0.8758 0.0346 0.0723 1.0000 Uiso R
H101 H 0.7506 0.7459 0.1071 0.0632 1.0000 Uiso R
H121 H 0.6463 0.6807 0.4464 0.0581 1.0000 Uiso R
H131 H 0.6821 0.7495 0.5631 0.0689 1.0000 Uiso R
H141 H 0.8096 0.6746 0.6156 0.0759 1.0000 Uiso R
H151 H 0.9010 0.5142 0.5554 0.0681 1.0000 Uiso R
H161 H 0.8642 0.4357 0.4402 0.0597 1.0000 Uiso R
H181 H 0.5338 0.0886 0.4316 0.0609 1.0000 Uiso R
H191 H 0.5049 -0.1510 0.4044 0.0739 1.0000 Uiso R
H201 H 0.5698 -0.2597 0.3048 0.0791 1.0000 Uiso R
H211 H 0.6675 -0.1329 0.2353 0.0737 1.0000 Uiso R
H221 H 0.6964 0.1071 0.2608 0.0615 1.0000 Uiso R
H232 H 0.3540 0.6512 0.4379 0.0707 1.0000 Uiso R
H231 H 0.3262 0.5349 0.3790 0.0712 1.0000 Uiso R
H241 H 0.2487 0.5005 0.4878 0.1128 1.0000 Uiso R
H242 H 0.3387 0.4702 0.5273 0.1132 1.0000 Uiso R
H243 H 0.3055 0.3648 0.4670 0.1128 1.0000 Uiso R
H251 H 0.4343 0.5257 0.2010 0.0941 1.0000 Uiso R
H252 H 0.3934 0.3852 0.2359 0.0939 1.0000 Uiso R
H262 H 0.4640 0.2866 0.1453 0.1399 1.0000 Uiso R
H261 H 0.5398 0.4021 0.1441 0.1401 1.0000 Uiso R
H263 H 0.5397 0.2820 0.2036 0.1402 1.0000 Uiso R

loop_
_atom_site_aniso_label
_atom_site_aniso_U_11
_atom_site_aniso_U_22
_atom_site_aniso_U_33
_atom_site_aniso_U_23
_atom_site_aniso_U_13
_atom_site_aniso_U_12
C1 0.031(2) 0.037(2) 0.042(3) -0.001(2) 0.000(2) 0.0074(18)
C2 0.029(2) 0.035(2) 0.044(3) -0.0053(19) -0.0037(19) 0.0038(17)
C3 0.033(2) 0.031(2) 0.045(3) 0.0014(19) 0.000(2) 0.0029(16)
C4 0.038(3) 0.042(3) 0.036(3) -0.003(2) 0.000(2) 0.003(2)
C5 0.038(3) 0.049(3) 0.037(3) -0.007(2) 0.002(2) 0.002(2)
C6 0.038(3) 0.055(3) 0.062(4) 0.005(3) 0.001(3) -0.002(2)
C7 0.045(3) 0.076(4) 0.067(4) 0.009(3) 0.011(3) -0.005(3)
C8 0.071(5) 0.074(4) 0.045(3) -0.002(3) 0.018(3) -0.021(3)
C9 0.082(5) 0.062(4) 0.039(3) 0.008(3) -0.008(3) 0.000(3)
C10 0.061(4) 0.059(4) 0.038(3) 0.003(3) -0.005(3) 0.007(3)
C11 0.031(2) 0.043(3) 0.038(3) -0.003(2) 0.003(2) -0.0031(19)
C12 0.052(3) 0.045(3) 0.047(3) -0.003(2) 0.006(3) 0.000(2)
C13 0.076(5) 0.051(3) 0.045(3) -0.013(3) 0.009(3) 0.001(3)
C14 0.086(5) 0.061(4) 0.042(3) -0.007(3) -0.007(3) -0.017(3)
C15 0.054(4) 0.073(4) 0.045(3) -0.003(3) -0.008(3) 0.004(3)
C16 0.038(3) 0.057(3) 0.055(4) -0.007(3) -0.003(3) 0.008(2)
C17 0.037(2) 0.032(2) 0.058(3) 0.001(2) -0.007(2) 0.0030(19)
C18 0.042(3) 0.044(3) 0.066(4) 0.002(3) 0.000(3) -0.001(2)
C19 0.030(3) 0.045(3) 0.109(6) 0.020(3) 0.000(3) 0.000(2)
C20 0.055(4) 0.030(3) 0.110(6) 0.000(3) -0.029(4) -0.003(2)
C21 0.063(4) 0.047(3) 0.075(5) -0.019(3) -0.029(3) 0.016(3)
C22 0.057(4) 0.038(3) 0.057(3) -0.004(2) -0.007(3) 0.006(2)
C23 0.043(3) 0.067(4) 0.067(4) 0.004(3) 0.005(3) 0.010(3)
C24 0.082(6) 0.069(5) 0.075(5) 0.005(4) 0.018(4) 0.024(4)
C25 0.068(5) 0.108(6) 0.060(5) 0.024(4) -0.011(4) -0.013(4)
C26 0.076(5) 0.115(8) 0.088(6) -0.023(6) 0.003(5) -0.029(6)
F27 0.061(2) 0.0420(17) 0.0475(19) -0.0095(14) 0.0041(15) -0.0136(14)
S28 0.0447(7) 0.0449(7) 0.0342(6) -0.0061(5) -0.0013(6) -0.0061(5)
O29 0.082(3) 0.053(2) 0.041(2) -0.0150(17) 0.007(2) -0.014(2)
O30 0.046(2) 0.078(3) 0.050(2) 0.002(2) -0.0060(18) -0.013(2)
O31 0.0316(18) 0.0514(19) 0.0427(19) -0.0071(15) 0.0043(15) -0.0021(15)
P32 0.0296(6) 0.0379(6) 0.0503(7) 0.0038(6) 0.0017(6) -0.0008(5)
O33 0.0301(16) 0.052(2) 0.063(3) 0.0054(19) 0.0032(19) -0.0006(15)
O34 0.063(3) 0.065(3) 0.060(3) 0.020(2) -0.006(2) -0.016(2)
O35 0.037(2) 0.046(2) 0.080(3) -0.0081(19) 0.005(2) 0.0090(16)

loop_
_atom_type_symbol
_atom_type_scat_dispersion_real
_atom_type_scat_dispersion_imag
_atom_type_scat_Cromer_Mann_a1
_atom_type_scat_Cromer_Mann_b1
_atom_type_scat_Cromer_Mann_a2
_atom_type_scat_Cromer_Mann_b2
_atom_type_scat_Cromer_Mann_a3
_atom_type_scat_Cromer_Mann_b3
_atom_type_scat_Cromer_Mann_a4
_atom_type_scat_Cromer_Mann_b4
_atom_type_scat_Cromer_Mann_c
_atom_type_scat_source
C 0.0181 0.0091 2.3100 20.8439 1.0200 10.2075 1.5886 0.5687 0.8650 51.6512 0.2156 'International Tables Vol C 4.2.6.8 and 6.1.1.4'
H 0.0000 0.0000 0.4930 10.5109 0.3229 26.1257 0.1402 3.1424 0.0408 57.7998 0.0030 'International Tables Vol C 4.2.6.8 and 6.1.1.4'
O 0.0492 0.0322 3.0485 13.2771 2.2868 5.7011 1.5463 0.3239 0.8670 32.9089 0.2508 'International Tables Vol C 4.2.6.8 and 6.1.1.4'
F 0.0727 0.0534 3.5392 10.2825 2.6412 4.2944 1.5170 0.2615 1.0243 26.1476 0.2776 'International Tables Vol C 4.2.6.8 and 6.1.1.4'
P 0.2955 0.4335 6.4345 1.9067 4.1791 27.1570 1.7800 0.5260 1.4908 68.1645 1.1149 'International Tables Vol C 4.2.6.8 and 6.1.1.4'
S 0.3331 0.5567 6.9053 1.4679 5.2034 22.2151 1.4379 0.2536 1.5863 56.1720 0.8669 'International Tables Vol C 4.2.6.8 and 6.1.1.4'

loop_
_geom_angle_atom_site_label_1
_geom_angle_atom_site_label_2
_geom_angle_atom_site_label_3
_geom_angle
_geom_angle_publ_flag
C2 C1 C17 125.1(4) yes
C2 C1 O31 119.5(4) yes
C17 C1 O31 115.2(4) yes
C1 C2 C3 123.7(4) yes
C1 C2 H21 117.8 no
C3 C2 H21 118.4 no
C2 C3 C4 110.3(4) yes
C2 C3 C11 112.5(4) yes
C4 C3 C11 109.0(4) yes
C2 C3 H31 109.2 no
C4 C3 H31 107.5 no
C11 C3 H31 108.2 no
C3 C4 F27 110.1(4) yes
C3 C4 S28 111.7(4) yes
F27 C4 S28 106.0(3) yes
C3 C4 H41 110.7 no
F27 C4 H41 109.5 no
S28 C4 H41 108.7 no
C6 C5 C10 121.2(6) yes
C6 C5 S28 120.2(5) yes
C10 C5 S28 118.7(5) yes
C5 C6 C7 118.8(6) yes
C5 C6 H61 121.4 no
C7 C6 H61 119.8 no
C6 C7 C8 118.9(6) yes
C6 C7 H71 120.5 no
C8 C7 H71 120.7 no
C7 C8 C9 121.3(6) yes
C7 C8 H81 119.9 no
C9 C8 H81 118.9 no
C8 C9 C10 121.2(7) yes
C8 C9 H91 119.9 no
C10 C9 H91 118.9 no
C5 C10 C9 118.5(6) yes
C5 C10 H101 120.1 no
C9 C10 H101 121.4 no
C3 C11 C12 119.9(5) yes
C3 C11 C16 122.0(5) yes
C12 C11 C16 118.0(5) yes
C11 C12 C13 120.7(6) yes
C11 C12 H121 120.3 no
C13 C12 H121 119.0 no
C12 C13 C14 119.9(6) yes
C12 C13 H131 120.5 no
C14 C13 H131 119.7 no
C13 C14 C15 120.5(6) yes
C13 C14 H141 119.0 no
C15 C14 H141 120.5 no
C14 C15 C16 120.2(6) yes
C14 C15 H151 120.1 no
C16 C15 H151 119.7 no
C15 C16 C11 120.6(6) yes
C15 C16 H161 120.1 no
C11 C16 H161 119.3 no
C1 C17 C18 121.8(5) yes
C1 C17 C22 118.2(5) yes
C18 C17 C22 120.0(5) yes
C17 C18 C19 118.7(6) yes
C17 C18 H181 120.4 no
C19 C18 H181 120.9 no
C18 C19 C20 121.3(6) yes
C18 C19 H191 119.8 no
C20 C19 H191 119.0 no
C19 C20 C21 119.2(6) yes
C19 C20 H201 120.9 no
C21 C20 H201 120.0 no
C20 C21 C22 120.4(7) yes
C20 C21 H211 119.5 no
C22 C21 H211 120.1 no
C21 C22 C17 120.4(7) yes
C21 C22 H221 120.1 no
C17 C22 H221 119.4 no
C24 C23 O35 110.4(6) yes
C24 C23 H232 109.6 no
O35 C23 H232 108.4 no
C24 C23 H231 109.2 no
O35 C23 H231 109.4 no
H232 C23 H231 109.9 no
C23 C24 H241 109.4 no
C23 C24 H242 110.5 no
H241 C24 H242 109.5 no
C23 C24 H243 108.9 no
H241 C24 H243 109.4 no
H242 C24 H243 109.1 no
C26 C25 O34 111.5(8) yes
C26 C25 H251 110.0 no
O34 C25 H251 107.2 no
C26 C25 H252 109.0 no
O34 C25 H252 109.8 no
H251 C25 H252 109.2 no
C25 C26 H262 108.7 no
C25 C26 H261 110.9 no
H262 C26 H261 109.6 no
C25 C26 H263 108.7 no
H262 C26 H263 109.4 no
H261 C26 H263 109.5 no
C4 S28 C5 104.5(3) yes
C4 S28 O29 106.8(3) yes
C5 S28 O29 108.8(3) yes
C4 S28 O30 108.2(3) yes
C5 S28 O30 107.7(3) yes
O29 S28 O30 119.8(3) yes
C1 O31 P32 125.0(3) yes
O31 P32 O33 115.8(2) yes
O31 P32 O34 104.7(3) yes
O33 P32 O34 115.0(3) yes
O31 P32 O35 95.5(2) yes
O33 P32 O35 116.3(2) yes
O34 P32 O35 107.3(3) yes
C25 O34 P32 121.6(5) yes
C23 O35 P32 119.8(5) yes

loop_
_geom_bond_atom_site_label_1
_geom_bond_atom_site_label_2
_geom_bond_distance
_geom_bond_publ_flag
C1 C2 1.316(7) yes
C1 C17 1.512(7) yes
C1 O31 1.427(6) yes
C2 C3 1.514(7) yes
C2 H21 0.919 no
C3 C4 1.517(7) yes
C3 C11 1.527(8) yes
C3 H31 0.977 no
C4 F27 1.401(7) yes
C4 S28 1.824(5) yes
C4 H41 0.984 no
C5 C6 1.383(8) yes
C5 C10 1.400(9) yes
C5 S28 1.775(6) yes
C6 C7 1.400(9) yes
C6 H61 0.920 no
C7 C8 1.394(12) yes
C7 H71 0.930 no
C8 C9 1.347(12) yes
C8 H81 0.926 no
C9 C10 1.373(11) yes
C9 H91 0.932 no
C10 H101 0.927 no
C11 C12 1.409(8) yes
C11 C16 1.372(8) yes
C12 C13 1.387(9) yes
C12 H121 0.935 no
C13 C14 1.354(12) yes
C13 H131 0.924 no
C14 C15 1.375(11) yes
C14 H141 0.935 no
C15 C16 1.390(10) yes
C15 H151 0.931 no
C16 H161 0.923 no
C17 C18 1.390(9) yes
C17 C22 1.367(9) yes
C18 C19 1.388(9) yes
C18 H181 0.932 no
C19 C20 1.385(13) yes
C19 H191 0.930 no
C20 C21 1.361(12) yes
C20 H201 0.932 no
C21 C22 1.394(9) yes
C21 H211 0.930 no
C22 H221 0.928 no
C23 C24 1.497(12) yes
C23 O35 1.465(8) yes
C23 H232 0.978 no
C23 H231 0.964 no
C24 H241 0.964 no
C24 H242 0.955 no
C24 H243 0.966 no
C25 C26 1.501(16) yes
C25 O34 1.425(10) yes
C25 H251 0.967 no
C25 H252 0.976 no
C26 H262 0.964 no
C26 H261 0.958 no
C26 H263 0.959 no
S28 O29 1.427(5) yes
S28 O30 1.438(5) yes
O31 P32 1.577(4) yes
P32 O33 1.452(4) yes
P32 O34 1.559(5) yes
P32 O35 1.567(5) yes

loop_
_geom_hbond_atom_site_label_D
_geom_hbond_atom_site_label_H
_geom_hbond_atom_site_label_A
_geom_hbond_site_symmetry_A
_geom_hbond_angle_DHA
_geom_hbond_distance_DH
_geom_hbond_distance_HA
_geom_hbond_distance_DA
_geom_hbond_publ_flag
C2 H21 O33 3_555 142 0.92 2.45 3.227(10) yes
C16 H161 O33 3_555 161 0.92 2.56 3.450(10) yes
